data_4103434
loop_
_publ_author_name
'Megumi Kobayashi'
'Tsukasa Matsuo'
'Takeo Fukunaga'
'Daisuke Hashizume'
'Hiroyuki Fueno'
'Kazuyoshi Tanaka'
'Kohei Tamao'

_publ_section_title
;
 Air-Stable, Room-Temperature Emissive Disilenes with \p-Extended Aromatic
 Groups
;
_journal_name_full 'Journal of the American Chemical Society'
_journal_page_first 15162
_journal_page_last 15163
_journal_paper_doi 10.1021/ja108094m
_journal_volume 132
_journal_year 2010
_chemical_formula_moiety 'C76 H104 Si2'
_chemical_formula_sum 'C76 H104 Si2'
_chemical_formula_weight 1073.77
_chemical_name_systematic
; 
 ? 
;
_space_group_IT_number 14
_symmetry_cell_setting monoclinic
_symmetry_space_group_name_Hall '-P 2ybc'
_symmetry_space_group_name_H-M 'P 1 21/c 1'
_atom_sites_solution_hydrogens geom
_atom_sites_solution_primary direct
_atom_sites_solution_secondary difmap
_audit_creation_method SHELXL-97
_cell_angle_alpha 90
_cell_angle_beta 105.5713(9)
_cell_angle_gamma 90
_cell_formula_units_Z 2
_cell_length_a 11.2466(2)
_cell_length_b 21.7748(3)
_cell_length_c 13.4453(2)
_cell_measurement_reflns_used 131968
_cell_measurement_temperature 90
_cell_measurement_theta_max 41.04
_cell_measurement_theta_min 0.94
_cell_volume 3171.80(9)
_computing_cell_refinement HKL2000
_computing_data_collection 'CrystalClear (Rigaku/MSC Inc., 2005)'
_computing_data_reduction HKL2000
_computing_molecular_graphics 'ORTEP-3 for Windows'
_computing_publication_material 'SHELXL-97 (Sheldrick, 2008)'
_computing_structure_refinement 'SHELXL-97 (Sheldrick, 2008)'
_computing_structure_solution 'SHELXS-97 (Sheldrick, 2008)'
_diffrn_ambient_temperature 90
_diffrn_detector_area_resol_mean 28.5714
_diffrn_measured_fraction_theta_full 0.999
_diffrn_measured_fraction_theta_max 0.999
_diffrn_measurement_device_type 'Rigaku AFC-8 with Saturn70 CCD'
_diffrn_measurement_method \w-scan
_diffrn_radiation_monochromator confocal
_diffrn_radiation_source 'fine-focus rotating anode'
_diffrn_radiation_type MoK\a
_diffrn_radiation_wavelength 0.71073
_diffrn_reflns_av_R_equivalents 0.0729
_diffrn_reflns_av_sigmaI/netI 0.0321
_diffrn_reflns_limit_h_max 15
_diffrn_reflns_limit_h_min -15
_diffrn_reflns_limit_k_max 30
_diffrn_reflns_limit_k_min -30
_diffrn_reflns_limit_l_max 18
_diffrn_reflns_limit_l_min -18
_diffrn_reflns_number 74010
_diffrn_reflns_theta_full 30.00
_diffrn_reflns_theta_max 30.00
_diffrn_reflns_theta_min 1.87
_diffrn_standards_number 0
_exptl_absorpt_coefficient_mu 0.098
_exptl_absorpt_correction_T_max 0.97993
_exptl_absorpt_correction_T_min 0.94059
_exptl_absorpt_correction_type multi-scan
_exptl_absorpt_process_details mulabs
_exptl_crystal_colour red
_exptl_crystal_density_diffrn 1.124
_exptl_crystal_density_method 'not measured'
_exptl_crystal_description plate
_exptl_crystal_F_000 1176
_exptl_crystal_size_max 0.33
_exptl_crystal_size_mid 0.27
_exptl_crystal_size_min 0.18
_refine_diff_density_max 1.039
_refine_diff_density_min -0.956
_refine_diff_density_rms 0.066
_refine_ls_extinction_coef 0.069(3)
_refine_ls_extinction_expression Fc^*^=kFc[1+0.001xFc^2^\l^3^/sin(2\q)]^-1/4^
_refine_ls_extinction_method SHELXL
_refine_ls_goodness_of_fit_ref 1.028
_refine_ls_hydrogen_treatment constr
_refine_ls_matrix_type full
_refine_ls_number_parameters 381
_refine_ls_number_reflns 9249
_refine_ls_number_restraints 20
_refine_ls_restrained_S_all 1.033
_refine_ls_R_factor_all 0.0754
_refine_ls_R_factor_gt 0.0669
_refine_ls_shift/su_max 0.001
_refine_ls_shift/su_mean 0.000
_refine_ls_structure_factor_coef Fsqd
_refine_ls_weighting_details 'calc w=1/[\s^2^(Fo^2^)+(0.0683P)^2^+3.0574P] where P=(Fo^2^+2Fc^2^)/3'
_refine_ls_weighting_scheme calc
_refine_ls_wR_factor_gt 0.1612
_refine_ls_wR_factor_ref 0.1681
_reflns_number_gt 8002
_reflns_number_total 9249
_reflns_threshold_expression I>2\s(I)
_cod_data_source_file ja108094m_si_002.cif
_cod_data_source_block Eind-Naph
_cod_original_sg_symbol_H-M 'P 21/c'
_cod_database_code 4103434

loop_
_symmetry_equiv_pos_as_xyz
'x, y, z'
'-x, y+1/2, -z+1/2'
'-x, -y, -z'
'x, -y-1/2, z-1/2'

loop_
_atom_site_label
_atom_site_type_symbol
_atom_site_fract_x
_atom_site_fract_y
_atom_site_fract_z
_atom_site_U_iso_or_equiv
_atom_site_adp_type
_atom_site_occupancy
_atom_site_symmetry_multiplicity
_atom_site_calc_flag
_atom_site_refinement_flags
_atom_site_disorder_group
Si1A Si 0.54177(6) 0.45939(3) 0.47722(5) 0.01433(13) Uani 0.6042(7) 1 d PD 1
C1A C 0.6063(2) 0.39040(11) 0.55896(19) 0.0139(5) Uani 0.6042(7) 1 d PD 1
C2A C 0.5418(3) 0.33395(11) 0.5370(4) 0.0141(11) Uani 0.6042(7) 1 d PD 1
C12A C 0.7277(3) 0.38967(11) 0.6273(5) 0.0154(12) Uani 0.6042(7) 1 d PD 1
C30A C 0.68870(12) 0.41774(5) 0.34675(9) 0.0181(4) Uani 0.6042(7) 1 d PG 1
H30A H 0.7036 0.3832 0.3915 0.022 Uiso 0.6042(7) 1 calc PR 1
C29A C 0.60669(12) 0.46311(6) 0.35868(9) 0.0159(4) Uani 0.6042(7) 1 d PGD 1
C38A C 0.58495(12) 0.51372(6) 0.29326(11) 0.0208(4) Uani 0.6042(7) 1 d PG 1
H38A H 0.5289 0.5447 0.3014 0.025 Uiso 0.6042(7) 1 calc PR 1
C37A C 0.64521(14) 0.51895(5) 0.21592(11) 0.0240(5) Uani 0.6042(7) 1 d PG 1
H37A H 0.6303 0.5535 0.1712 0.029 Uiso 0.6042(7) 1 calc PR 1
C36A C 0.72721(11) 0.47357(5) 0.20399(8) 0.0211(3) Uani 0.6042(7) 1 d PG 1
C31A C 0.74896(9) 0.42297(4) 0.26940(7) 0.0178(4) Uani 0.6042(7) 1 d PG 1
C32A C 0.83097(12) 0.37759(5) 0.25747(11) 0.0223(4) Uani 0.6042(7) 1 d PG 1
H32A H 0.8458 0.3430 0.3022 0.027 Uiso 0.6042(7) 1 calc PR 1
C33A C 0.89123(13) 0.38281(7) 0.18013(12) 0.0260(5) Uani 0.6042(7) 1 d PG 1
H33A H 0.9473 0.3518 0.1720 0.031 Uiso 0.6042(7) 1 calc PR 1
C34A C 0.86949(16) 0.43342(8) 0.11471(12) 0.0293(6) Uani 0.6042(7) 1 d PG 1
H34A H 0.9107 0.4370 0.0619 0.035 Uiso 0.6042(7) 1 calc PR 1
C35A C 0.78748(17) 0.47880(7) 0.12664(11) 0.0290(4) Uani 0.6042(7) 1 d PG 1
H35A H 0.7726 0.5134 0.0819 0.035 Uiso 0.6042(7) 1 calc PR 1
Si1B Si 0.51286(9) 0.47100(4) 0.56733(7) 0.01433(13) Uani 0.3958(7) 1 d PD 2
C1B C 0.5941(3) 0.39375(15) 0.5878(3) 0.0139(5) Uani 0.3958(7) 1 d PD 2
C2B C 0.5351(5) 0.33581(15) 0.5547(9) 0.0141(11) Uani 0.3958(7) 1 d PD 2
C12B C 0.7209(5) 0.39062(15) 0.6445(10) 0.0154(12) Uani 0.3958(7) 1 d PD 2
C37B C 0.3647(2) 0.46729(9) 0.82100(16) 0.0240(5) Uani 0.3958(7) 1 d PG 2
H37B H 0.3671 0.4404 0.8772 0.029 Uiso 0.3958(7) 1 calc PR 2
C38B C 0.4363(2) 0.45492(9) 0.75372(17) 0.0208(4) Uani 0.3958(7) 1 d PG 2
H38B H 0.4878 0.4196 0.7639 0.025 Uiso 0.3958(7) 1 calc PR 2
C29B C 0.43270(18) 0.49422(9) 0.67149(15) 0.0159(4) Uani 0.3958(7) 1 d PGD 2
C30B C 0.35739(19) 0.54588(9) 0.65653(13) 0.0181(4) Uani 0.3958(7) 1 d PG 2
H30B H 0.3549 0.5727 0.6003 0.022 Uiso 0.3958(7) 1 calc PR 2
C31B C 0.28571(14) 0.55825(7) 0.72381(11) 0.0178(4) Uani 0.3958(7) 1 d PG 2
C36B C 0.28934(18) 0.51895(8) 0.80604(13) 0.0211(3) Uani 0.3958(7) 1 d PG 2
C35B C 0.2177(3) 0.53132(12) 0.87332(18) 0.0290(4) Uani 0.3958(7) 1 d PG 2
H35B H 0.2202 0.5045 0.9295 0.035 Uiso 0.3958(7) 1 calc PR 2
C34B C 0.1423(2) 0.58298(12) 0.8584(2) 0.0293(6) Uani 0.3958(7) 1 d PG 2
H34B H 0.0934 0.5914 0.9043 0.035 Uiso 0.3958(7) 1 calc PR 2
C33B C 0.1387(2) 0.62228(10) 0.7761(2) 0.0260(5) Uani 0.3958(7) 1 d PG 2
H33B H 0.0872 0.6576 0.7659 0.031 Uiso 0.3958(7) 1 calc PR 2
C32B C 0.21039(19) 0.60992(8) 0.70885(16) 0.0223(4) Uani 0.3958(7) 1 d PG 2
H32B H 0.2079 0.6368 0.6526 0.027 Uiso 0.3958(7) 1 calc PR 2
C3 C 0.40569(12) 0.32252(6) 0.47934(11) 0.0177(3) Uani 1 1 d D .
C4 C 0.39763(13) 0.25093(6) 0.47542(11) 0.0174(3) Uani 1 1 d . .
H4A H 0.3301 0.2369 0.5044 0.021 Uiso 1 1 calc R .
H4B H 0.3792 0.2368 0.4029 0.021 Uiso 1 1 calc R .
C5 C 0.52193(13) 0.22297(6) 0.53859(11) 0.0166(3) Uani 1 1 d . .
C6 C 0.59866(12) 0.27942(6) 0.57924(10) 0.0156(2) Uani 1 1 d D .
C7 C 0.71921(13) 0.27869(6) 0.64210(11) 0.0175(3) Uani 1 1 d . .
H7 H 0.7587 0.2408 0.6660 0.021 Uiso 1 1 calc R .
C8 C 0.78131(12) 0.33401(6) 0.66961(11) 0.0173(3) Uani 1 1 d D .
C9 C 0.91425(13) 0.34033(7) 0.73359(12) 0.0203(3) Uani 1 1 d . .
C10 C 0.93733(13) 0.41054(7) 0.73168(12) 0.0205(3) Uani 1 1 d . .
H10A H 1.0037 0.4189 0.6978 0.025 Uiso 1 1 calc R .
H10B H 0.9640 0.4265 0.8032 0.025 Uiso 1 1 calc R .
C11 C 0.81610(12) 0.44356(6) 0.67133(11) 0.0176(3) Uani 1 1 d D .
C13 C 0.31274(13) 0.35034(7) 0.53330(12) 0.0213(3) Uani 1 1 d . .
H13A H 0.3221 0.3956 0.5347 0.026 Uiso 1 1 calc R .
H13B H 0.2281 0.3408 0.4912 0.026 Uiso 1 1 calc R .
C14 C 0.32598(18) 0.32799(9) 0.64314(14) 0.0323(4) Uani 1 1 d . .
H14A H 0.2735 0.3529 0.6750 0.049 Uiso 1 1 calc R .
H14B H 0.4123 0.3319 0.6835 0.049 Uiso 1 1 calc R .
H14C H 0.3007 0.2849 0.6416 0.049 Uiso 1 1 calc R .
C15 C 0.37990(14) 0.34880(7) 0.36851(13) 0.0247(3) Uani 1 1 d . .
H15A H 0.3855 0.3941 0.3732 0.030 Uiso 1 1 calc R .
H15B H 0.4459 0.3344 0.3380 0.030 Uiso 1 1 calc R .
C16 C 0.25522(16) 0.33178(8) 0.29495(13) 0.0291(3) Uani 1 1 d . .
H16A H 0.2473 0.3511 0.2277 0.044 Uiso 1 1 calc R .
H16B H 0.1887 0.3463 0.3234 0.044 Uiso 1 1 calc R .
H16C H 0.2497 0.2871 0.2866 0.044 Uiso 1 1 calc R .
C17 C 0.58454(14) 0.18456(7) 0.46951(12) 0.0224(3) Uani 1 1 d . .
H17A H 0.6600 0.1655 0.5141 0.027 Uiso 1 1 calc R .
H17B H 0.5279 0.1510 0.4373 0.027 Uiso 1 1 calc R .
C18 C 0.61965(17) 0.22056(9) 0.38441(14) 0.0307(4) Uani 1 1 d . .
H18A H 0.6523 0.1923 0.3414 0.046 Uiso 1 1 calc R .
H18B H 0.6828 0.2511 0.4154 0.046 Uiso 1 1 calc R .
H18C H 0.5465 0.2414 0.3416 0.046 Uiso 1 1 calc R .
C19 C 0.50582(14) 0.18281(7) 0.62901(11) 0.0202(3) Uani 1 1 d . .
H19A H 0.5887 0.1726 0.6739 0.024 Uiso 1 1 calc R .
H19B H 0.4628 0.2074 0.6706 0.024 Uiso 1 1 calc R .
C20 C 0.43418(16) 0.12281(7) 0.59765(14) 0.0270(3) Uani 1 1 d . .
H20A H 0.4236 0.1021 0.6594 0.040 Uiso 1 1 calc R .
H20B H 0.4801 0.0960 0.5626 0.040 Uiso 1 1 calc R .
H20C H 0.3530 0.1320 0.5509 0.040 Uiso 1 1 calc R .
C21 C 1.00140(14) 0.30371(8) 0.68396(15) 0.0283(3) Uani 1 1 d . .
H21A H 1.0877 0.3134 0.7217 0.034 Uiso 1 1 calc R .
H21B H 0.9884 0.2593 0.6931 0.034 Uiso 1 1 calc R .
C22 C 0.98483(17) 0.31617(9) 0.56925(16) 0.0352(4) Uani 1 1 d . .
H22A H 1.0452 0.2921 0.5450 0.053 Uiso 1 1 calc R .
H22B H 0.9974 0.3600 0.5589 0.053 Uiso 1 1 calc R .
H22C H 0.9012 0.3044 0.5302 0.053 Uiso 1 1 calc R .
C23 C 0.92905(15) 0.31684(8) 0.84503(14) 0.0297(4) Uani 1 1 d . .
H23A H 0.8711 0.3398 0.8752 0.036 Uiso 1 1 calc R .
H23B H 0.9050 0.2730 0.8418 0.036 Uiso 1 1 calc R .
C24 C 1.05967(19) 0.32315(11) 0.91735(17) 0.0447(5) Uani 1 1 d . .
H24A H 1.0584 0.3128 0.9880 0.067 Uiso 1 1 calc R .
H24B H 1.0884 0.3655 0.9154 0.067 Uiso 1 1 calc R .
H24C H 1.1156 0.2952 0.8948 0.067 Uiso 1 1 calc R .
C25 C 0.83819(13) 0.47895(7) 0.57863(11) 0.0191(3) Uani 1 1 d . .
H25A H 0.8614 0.4491 0.5316 0.023 Uiso 1 1 calc R .
H25B H 0.7594 0.4982 0.5404 0.023 Uiso 1 1 calc R .
C26 C 0.93718(16) 0.52877(8) 0.60499(16) 0.0313(4) Uani 1 1 d . .
H26A H 0.9464 0.5474 0.5412 0.047 Uiso 1 1 calc R .
H26B H 1.0159 0.5105 0.6432 0.047 Uiso 1 1 calc R .
H26C H 0.9128 0.5603 0.6476 0.047 Uiso 1 1 calc R .
C27 C 0.76943(17) 0.48831(8) 0.74161(13) 0.0290(3) Uani 1 1 d . .
H27A H 0.8329 0.5204 0.7662 0.035 Uiso 1 1 calc R .
H27B H 0.6941 0.5089 0.6997 0.035 Uiso 1 1 calc R .
C28 C 0.7398(3) 0.45902(14) 0.83545(18) 0.0589(8) Uani 1 1 d . .
H28A H 0.6869 0.4231 0.8134 0.088 Uiso 1 1 calc R .
H28B H 0.6969 0.4889 0.8679 0.088 Uiso 1 1 calc R .
H28C H 0.8166 0.4463 0.8852 0.088 Uiso 1 1 calc R .

loop_
_atom_site_aniso_label
_atom_site_aniso_U_11
_atom_site_aniso_U_22
_atom_site_aniso_U_33
_atom_site_aniso_U_23
_atom_site_aniso_U_13
_atom_site_aniso_U_12
Si1A 0.0157(2) 0.0130(2) 0.0147(2) 0.00073(17) 0.00477(18) 0.00108(17)
C1A 0.0101(8) 0.0151(7) 0.0198(15) 0.0057(9) 0.0098(8) 0.0010(6)
C2A 0.0101(6) 0.0168(6) 0.017(2) 0.0043(7) 0.0069(10) -0.0004(5)
C12A 0.0111(6) 0.0171(6) 0.020(3) 0.0058(6) 0.0068(10) -0.0013(5)
C30A 0.0135(9) 0.0166(8) 0.0231(9) 0.0000(7) 0.0032(7) 0.0002(6)
C29A 0.0117(8) 0.0170(8) 0.0175(9) -0.0004(7) 0.0012(7) -0.0027(6)
C38A 0.0241(10) 0.0203(9) 0.0198(10) 0.0054(6) 0.0087(8) 0.0002(7)
C37A 0.0304(10) 0.0252(12) 0.0156(13) 0.0055(9) 0.0049(11) 0.0011(9)
C36A 0.0207(8) 0.0257(8) 0.0172(7) -0.0022(6) 0.0057(6) -0.0022(7)
C31A 0.0158(11) 0.0147(11) 0.0212(8) -0.0034(8) 0.0019(8) 0.0005(7)
C32A 0.0243(12) 0.0232(10) 0.0214(11) -0.0089(8) 0.0094(7) -0.0064(8)
C33A 0.0226(11) 0.0290(11) 0.0278(13) -0.0108(10) 0.0094(8) -0.0019(9)
C34A 0.0293(11) 0.0396(17) 0.0251(15) -0.0078(12) 0.0176(10) -0.0075(11)
C35A 0.0318(9) 0.0355(11) 0.0216(7) -0.0027(7) 0.0102(7) -0.0051(8)
Si1B 0.0157(2) 0.0130(2) 0.0147(2) 0.00073(17) 0.00477(18) 0.00108(17)
C1B 0.0101(8) 0.0151(7) 0.0198(15) 0.0057(9) 0.0098(8) 0.0010(6)
C2B 0.0101(6) 0.0168(6) 0.017(2) 0.0043(7) 0.0069(10) -0.0004(5)
C12B 0.0111(6) 0.0171(6) 0.020(3) 0.0058(6) 0.0068(10) -0.0013(5)
C37B 0.0304(10) 0.0252(12) 0.0156(13) 0.0055(9) 0.0049(11) 0.0011(9)
C38B 0.0241(10) 0.0203(9) 0.0198(10) 0.0054(6) 0.0087(8) 0.0002(7)
C29B 0.0117(8) 0.0170(8) 0.0175(9) -0.0004(7) 0.0012(7) -0.0027(6)
C30B 0.0135(9) 0.0166(8) 0.0231(9) 0.0000(7) 0.0032(7) 0.0002(6)
C31B 0.0158(11) 0.0147(11) 0.0212(8) -0.0034(8) 0.0019(8) 0.0005(7)
C36B 0.0207(8) 0.0257(8) 0.0172(7) -0.0022(6) 0.0057(6) -0.0022(7)
C35B 0.0318(9) 0.0355(11) 0.0216(7) -0.0027(7) 0.0102(7) -0.0051(8)
C34B 0.0293(11) 0.0396(17) 0.0251(15) -0.0078(12) 0.0176(10) -0.0075(11)
C33B 0.0226(11) 0.0290(11) 0.0278(13) -0.0108(10) 0.0094(8) -0.0019(9)
C32B 0.0243(12) 0.0232(10) 0.0214(11) -0.0089(8) 0.0094(7) -0.0064(8)
C3 0.0115(5) 0.0150(6) 0.0249(7) 0.0040(5) 0.0022(5) -0.0004(4)
C4 0.0149(6) 0.0157(6) 0.0202(6) 0.0008(5) 0.0025(5) -0.0002(5)
C5 0.0161(6) 0.0145(6) 0.0187(6) 0.0017(5) 0.0037(5) 0.0010(4)
C6 0.0139(6) 0.0161(6) 0.0173(6) 0.0026(5) 0.0050(5) 0.0002(4)
C7 0.0152(6) 0.0167(6) 0.0201(6) 0.0038(5) 0.0037(5) 0.0025(5)
C8 0.0132(6) 0.0182(6) 0.0199(6) 0.0043(5) 0.0036(5) 0.0009(5)
C9 0.0131(6) 0.0195(6) 0.0255(7) 0.0052(5) 0.0005(5) -0.0004(5)
C10 0.0152(6) 0.0191(6) 0.0240(7) 0.0025(5) -0.0005(5) -0.0007(5)
C11 0.0139(6) 0.0164(6) 0.0210(6) 0.0028(5) 0.0021(5) -0.0012(5)
C13 0.0159(6) 0.0187(6) 0.0277(7) -0.0021(5) 0.0030(5) 0.0013(5)
C14 0.0333(9) 0.0388(9) 0.0260(8) -0.0038(7) 0.0097(7) 0.0093(7)
C15 0.0207(7) 0.0240(7) 0.0292(8) 0.0113(6) 0.0064(6) 0.0026(5)
C16 0.0269(8) 0.0331(8) 0.0247(8) 0.0054(6) 0.0023(6) 0.0076(6)
C17 0.0212(7) 0.0211(7) 0.0248(7) -0.0024(5) 0.0059(5) 0.0044(5)
C18 0.0316(8) 0.0372(9) 0.0277(8) -0.0015(7) 0.0158(7) 0.0037(7)
C19 0.0215(7) 0.0175(6) 0.0198(6) 0.0036(5) 0.0026(5) -0.0022(5)
C20 0.0294(8) 0.0182(7) 0.0310(8) 0.0035(6) 0.0042(6) -0.0040(6)
C21 0.0163(6) 0.0205(7) 0.0483(10) 0.0032(7) 0.0089(6) 0.0013(5)
C22 0.0275(8) 0.0354(9) 0.0477(11) -0.0099(8) 0.0187(8) -0.0021(7)
C23 0.0220(7) 0.0320(8) 0.0289(8) 0.0123(7) -0.0042(6) -0.0038(6)
C24 0.0302(9) 0.0487(12) 0.0414(11) 0.0197(9) -0.0139(8) -0.0090(8)
C25 0.0184(6) 0.0179(6) 0.0201(6) 0.0009(5) 0.0034(5) -0.0023(5)
C26 0.0257(8) 0.0200(7) 0.0502(11) 0.0041(7) 0.0134(7) -0.0059(6)
C27 0.0323(8) 0.0314(8) 0.0244(7) 0.0046(6) 0.0093(6) 0.0124(7)
C28 0.0750(17) 0.0758(17) 0.0383(11) 0.0287(11) 0.0368(12) 0.0482(14)

loop_
_atom_type_symbol
_atom_type_description
_atom_type_scat_dispersion_real
_atom_type_scat_dispersion_imag
_atom_type_scat_source
C C 0.0033 0.0016 'International Tables Vol C Tables 4.2.6.8 and 6.1.1.4'
H H 0.0000 0.0000 'International Tables Vol C Tables 4.2.6.8 and 6.1.1.4'
Si Si 0.0817 0.0704 'International Tables Vol C Tables 4.2.6.8 and 6.1.1.4'

loop_
_geom_angle_atom_site_label_1
_geom_angle_atom_site_label_2
_geom_angle_atom_site_label_3
_geom_angle
_geom_angle_site_symmetry_3
C1A Si1A C29A 110.09(9) .
C1A Si1A Si1A 127.82(9) 3_666
C29A Si1A Si1A 119.30(6) 3_666
C2A C1A C12A 118.2(2) .
C2A C1A Si1A 118.3(2) .
C12A C1A Si1A 122.4(2) .
C6 C2A C1A 120.04(18) .
C6 C2A C3 110.64(19) .
C1A C2A C3 128.99(19) .
C8 C12A C1A 120.19(19) .
C8 C12A C11 109.72(19) .
C1A C12A C11 130.0(2) .
C29A C30A C31A 120.0 .
C30A C29A C38A 120.0 .
C30A C29A Si1A 118.46(6) .
C38A C29A Si1A 121.06(6) .
C29A C38A C37A 120.0 .
C38A C37A C36A 120.0 .
C31A C36A C37A 120.0 .
C31A C36A C35A 120.0 .
C37A C36A C35A 120.0 .
C36A C31A C32A 120.0 .
C36A C31A C30A 120.0 .
C32A C31A C30A 120.0 .
C33A C32A C31A 120.0 .
C34A C33A C32A 120.0 .
C33A C34A C35A 120.0 .
C34A C35A C36A 120.0 .
C1B Si1B C29B 115.36(15) .
C1B Si1B Si1B 126.13(14) 3_666
C29B Si1B Si1B 118.18(9) 3_666
C12B C1B C2B 115.8(3) .
C12B C1B Si1B 119.5(3) .
C2B C1B Si1B 124.6(3) .
C6 C2B C1B 121.8(3) .
C6 C2B C3 108.4(2) .
C1B C2B C3 129.5(3) .
C8 C12B C1B 121.3(3) .
C8 C12B C11 109.7(3) .
C1B C12B C11 128.2(3) .
C38B C37B C36B 120.0 .
C38B C37B H37B 120.0 .
C36B C37B H37B 120.0 .
C37B C38B C29B 120.0 .
C37B C38B H38B 120.0 .
C29B C38B H38B 120.0 .
C38B C29B C30B 120.0 .
C38B C29B Si1B 119.83(10) .
C30B C29B Si1B 119.56(10) .
C31B C30B C29B 120.0 .
C31B C30B H30B 120.0 .
C29B C30B H30B 120.0 .
C36B C31B C30B 120.0 .
C36B C31B C32B 120.0 .
C30B C31B C32B 120.0 .
C31B C36B C35B 120.0 .
C31B C36B C37B 120.0 .
C35B C36B C37B 120.0 .
C36B C35B C34B 120.0 .
C36B C35B H35B 120.0 .
C34B C35B H35B 120.0 .
C33B C34B C35B 120.0 .
C33B C34B H34B 120.0 .
C35B C34B H34B 120.0 .
C32B C33B C34B 120.0 .
C32B C33B H33B 120.0 .
C34B C33B H33B 120.0 .
C33B C32B C31B 120.0 .
C33B C32B H32B 120.0 .
C31B C32B H32B 120.0 .
C2A C3 C13 114.0(3) .
C2A C3 C15 109.2(2) .
C13 C3 C15 109.32(12) .
C13 C3 C2B 104.6(4) .
C15 C3 C2B 117.2(4) .
C2A C3 C4 102.67(13) .
C13 C3 C4 111.49(11) .
C15 C3 C4 110.00(12) .
C2B C3 C4 104.05(15) .
C5 C4 C3 109.72(11) .
C5 C4 H4A 109.7 .
C3 C4 H4A 109.7 .
C5 C4 H4B 109.7 .
C3 C4 H4B 109.7 .
H4A C4 H4B 108.2 .
C6 C5 C19 110.50(11) .
C6 C5 C17 110.28(11) .
C19 C5 C17 109.47(12) .
C6 C5 C4 102.77(11) .
C19 C5 C4 111.93(11) .
C17 C5 C4 111.75(12) .
C7 C6 C2A 121.47(15) .
C7 C6 C2B 120.04(17) .
C2A C6 C2B 11.0(8) .
C7 C6 C5 125.22(12) .
C2A C6 C5 112.89(14) .
C2B C6 C5 114.60(17) .
C8 C7 C6 119.27(12) .
C8 C7 H7 120.4 .
C6 C7 H7 120.4 .
C7 C8 C12A 120.61(15) .
C7 C8 C12B 121.33(18) .
C12A C8 C12B 10.7(9) .
C7 C8 C9 125.23(12) .
C12A C8 C9 113.68(14) .
C12B C8 C9 113.33(18) .
C8 C9 C21 110.52(13) .
C8 C9 C23 110.60(12) .
C21 C9 C23 109.33(13) .
C8 C9 C10 102.93(11) .
C21 C9 C10 111.87(12) .
C23 C9 C10 111.48(13) .
C9 C10 C11 109.60(11) .
C9 C10 H10A 109.8 .
C11 C10 H10A 109.8 .
C9 C10 H10B 109.8 .
C11 C10 H10B 109.8 .
H10A C10 H10B 108.2 .
C25 C11 C27 109.53(12) .
C25 C11 C12B 115.8(5) .
C27 C11 C12B 106.6(5) .
C25 C11 C12A 107.2(3) .
C27 C11 C12A 115.0(3) .
C12B C11 C12A 9.7(8) .
C25 C11 C10 110.03(11) .
C27 C11 C10 111.42(12) .
C12B C11 C10 103.36(16) .
C12A C11 C10 103.35(13) .
C14 C13 C3 115.27(13) .
C14 C13 H13A 108.5 .
C3 C13 H13A 108.5 .
C14 C13 H13B 108.5 .
C3 C13 H13B 108.5 .
H13A C13 H13B 107.5 .
C13 C14 H14A 109.5 .
C13 C14 H14B 109.5 .
H14A C14 H14B 109.5 .
C13 C14 H14C 109.5 .
H14A C14 H14C 109.5 .
H14B C14 H14C 109.5 .
C16 C15 C3 115.79(13) .
C16 C15 H15A 108.3 .
C3 C15 H15A 108.3 .
C16 C15 H15B 108.3 .
C3 C15 H15B 108.3 .
H15A C15 H15B 107.4 .
C15 C16 H16A 109.5 .
C15 C16 H16B 109.5 .
H16A C16 H16B 109.5 .
C15 C16 H16C 109.5 .
H16A C16 H16C 109.5 .
H16B C16 H16C 109.5 .
C18 C17 C5 115.01(13) .
C18 C17 H17A 108.5 .
C5 C17 H17A 108.5 .
C18 C17 H17B 108.5 .
C5 C17 H17B 108.5 .
H17A C17 H17B 107.5 .
C17 C18 H18A 109.5 .
C17 C18 H18B 109.5 .
H18A C18 H18B 109.5 .
C17 C18 H18C 109.5 .
H18A C18 H18C 109.5 .
H18B C18 H18C 109.5 .
C20 C19 C5 115.41(13) .
C20 C19 H19A 108.4 .
C5 C19 H19A 108.4 .
C20 C19 H19B 108.4 .
C5 C19 H19B 108.4 .
H19A C19 H19B 107.5 .
C19 C20 H20A 109.5 .
C19 C20 H20B 109.5 .
H20A C20 H20B 109.5 .
C19 C20 H20C 109.5 .
H20A C20 H20C 109.5 .
H20B C20 H20C 109.5 .
C22 C21 C9 115.10(14) .
C22 C21 H21A 108.5 .
C9 C21 H21A 108.5 .
C22 C21 H21B 108.5 .
C9 C21 H21B 108.5 .
H21A C21 H21B 107.5 .
C21 C22 H22A 109.5 .
C21 C22 H22B 109.5 .
H22A C22 H22B 109.5 .
C21 C22 H22C 109.5 .
H22A C22 H22C 109.5 .
H22B C22 H22C 109.5 .
C24 C23 C9 114.78(15) .
C24 C23 H23A 108.6 .
C9 C23 H23A 108.6 .
C24 C23 H23B 108.6 .
C9 C23 H23B 108.6 .
H23A C23 H23B 107.5 .
C23 C24 H24A 109.5 .
C23 C24 H24B 109.5 .
H24A C24 H24B 109.5 .
C23 C24 H24C 109.5 .
H24A C24 H24C 109.5 .
H24B C24 H24C 109.5 .
C26 C25 C11 115.69(13) .
C26 C25 H25A 108.4 .
C11 C25 H25A 108.4 .
C26 C25 H25B 108.4 .
C11 C25 H25B 108.4 .
H25A C25 H25B 107.4 .
C25 C26 H26A 109.5 .
C25 C26 H26B 109.5 .
H26A C26 H26B 109.5 .
C25 C26 H26C 109.5 .
H26A C26 H26C 109.5 .
H26B C26 H26C 109.5 .
C28 C27 C11 115.28(16) .
C28 C27 H27A 108.5 .
C11 C27 H27A 108.5 .
C28 C27 H27B 108.5 .
C11 C27 H27B 108.5 .
H27A C27 H27B 107.5 .
C27 C28 H28A 109.5 .
C27 C28 H28B 109.5 .
H28A C28 H28B 109.5 .
C27 C28 H28C 109.5 .
H28A C28 H28C 109.5 .
H28B C28 H28C 109.5 .

loop_
_geom_bond_atom_site_label_1
_geom_bond_atom_site_label_2
_geom_bond_distance
_geom_bond_site_symmetry_2
Si1A C1A 1.888(2) .
Si1A C29A 1.9248(11) .
Si1A Si1A 2.1667(12) 3_666
C1A C2A 1.417(3) .
C1A C12A 1.427(3) .
C2A C6 1.395(3) .
C2A C3 1.539(3) .
C12A C8 1.404(3) .
C12A C11 1.549(3) .
C30A C29A 1.3900 .
C30A C31A 1.3900 .
C30A H30A 0.9500 .
C29A C38A 1.3900 .
C38A C37A 1.3900 .
C38A H38A 0.9500 .
C37A C36A 1.3900 .
C37A H37A 0.9500 .
C36A C31A 1.3900 .
C36A C35A 1.3900 .
C31A C32A 1.3900 .
C32A C33A 1.3900 .
C32A H32A 0.9500 .
C33A C34A 1.3900 .
C33A H33A 0.9500 .
C34A C35A 1.3900 .
C34A H34A 0.9500 .
C35A H35A 0.9500 .
Si1B C1B 1.899(3) .
Si1B C29B 1.9254(16) .
Si1B Si1B 2.1623(18) 3_666
C1B C12B 1.427(3) .
C1B C2B 1.439(3) .
C2B C6 1.415(3) .
C2B C3 1.561(3) .
C12B C8 1.404(3) .
C12B C11 1.548(3) .
C37B C38B 1.3900 .
C37B C36B 1.3900 .
C37B H37B 0.9500 .
C38B C29B 1.3900 .
C38B H38B 0.9500 .
C29B C30B 1.3900 .
C30B C31B 1.3900 .
C30B H30B 0.9500 .
C31B C36B 1.3900 .
C31B C32B 1.3900 .
C36B C35B 1.3900 .
C35B C34B 1.3900 .
C35B H35B 0.9500 .
C34B C33B 1.3900 .
C34B H34B 0.9500 .
C33B C32B 1.3900 .
C33B H33B 0.9500 .
C32B H32B 0.9500 .
C3 C13 1.547(2) .
C3 C15 1.549(2) .
C3 C4 1.5616(19) .
C4 C5 1.5521(19) .
C4 H4A 0.9900 .
C4 H4B 0.9900 .
C5 C6 1.5170(19) .
C5 C19 1.547(2) .
C5 C17 1.552(2) .
C6 C7 1.3920(19) .
C7 C8 1.3916(19) .
C7 H7 0.9500 .
C8 C9 1.5179(19) .
C9 C21 1.547(2) .
C9 C23 1.549(2) .
C9 C10 1.552(2) .
C10 C11 1.5621(19) .
C10 H10A 0.9900 .
C10 H10B 0.9900 .
C11 C25 1.541(2) .
C11 C27 1.544(2) .
C13 C14 1.524(2) .
C13 H13A 0.9900 .
C13 H13B 0.9900 .
C14 H14A 0.9800 .
C14 H14B 0.9800 .
C14 H14C 0.9800 .
C15 C16 1.529(2) .
C15 H15A 0.9900 .
C15 H15B 0.9900 .
C16 H16A 0.9800 .
C16 H16B 0.9800 .
C16 H16C 0.9800 .
C17 C18 1.524(2) .
C17 H17A 0.9900 .
C17 H17B 0.9900 .
C18 H18A 0.9800 .
C18 H18B 0.9800 .
C18 H18C 0.9800 .
C19 C20 1.533(2) .
C19 H19A 0.9900 .
C19 H19B 0.9900 .
C20 H20A 0.9800 .
C20 H20B 0.9800 .
C20 H20C 0.9800 .
C21 C22 1.527(3) .
C21 H21A 0.9900 .
C21 H21B 0.9900 .
C22 H22A 0.9800 .
C22 H22B 0.9800 .
C22 H22C 0.9800 .
C23 C24 1.535(2) .
C23 H23A 0.9900 .
C23 H23B 0.9900 .
C24 H24A 0.9800 .
C24 H24B 0.9800 .
C24 H24C 0.9800 .
C25 C26 1.526(2) .
C25 H25A 0.9900 .
C25 H25B 0.9900 .
C26 H26A 0.9800 .
C26 H26B 0.9800 .
C26 H26C 0.9800 .
C27 C28 1.528(3) .
C27 H27A 0.9900 .
C27 H27B 0.9900 .
C28 H28A 0.9800 .
C28 H28B 0.9800 .
C28 H28C 0.9800 .

loop_
_geom_torsion_atom_site_label_1
_geom_torsion_atom_site_label_2
_geom_torsion_atom_site_label_3
_geom_torsion_atom_site_label_4
_geom_torsion
_geom_torsion_site_symmetry_1
C29A Si1A C1A C2A -89.2(3) .
Si1A Si1A C1A C2A 110.2(3) 3_666
C29A Si1A C1A C12A 78.3(4) .
Si1A Si1A C1A C12A -82.4(4) 3_666
C12A C1A C2A C6 -2.0(8) .
Si1A C1A C2A C6 166.0(4) .
C12A C1A C2A C3 170.6(5) .
Si1A C1A C2A C3 -21.3(7) .
C2A C1A C12A C8 1.1(8) .
Si1A C1A C12A C8 -166.4(4) .
C2A C1A C12A C11 -175.2(6) .
Si1A C1A C12A C11 17.3(9) .
C31A C30A C29A C38A 0.0 .
C31A C30A C29A Si1A -172.14(9) .
C1A Si1A C29A C30A -0.07(11) .
Si1A Si1A C29A C30A 162.48(6) 3_666
C1A Si1A C29A C38A -172.12(11) .
Si1A Si1A C29A C38A -9.57(11) 3_666
C30A C29A C38A C37A 0.0 .
Si1A C29A C38A C37A 171.93(9) .
C29A C38A C37A C36A 0.0 .
C38A C37A C36A C31A 0.0 .
C38A C37A C36A C35A 180.0 .
C37A C36A C31A C32A 180.0 .
C35A C36A C31A C32A 0.0 .
C37A C36A C31A C30A 0.0 .
C35A C36A C31A C30A 180.0 .
C29A C30A C31A C36A 0.0 .
C29A C30A C31A C32A 180.0 .
C36A C31A C32A C33A 0.0 .
C30A C31A C32A C33A 180.0 .
C31A C32A C33A C34A 0.0 .
C32A C33A C34A C35A 0.0 .
C33A C34A C35A C36A 0.0 .
C31A C36A C35A C34A 0.0 .
C37A C36A C35A C34A 180.0 .
C29B Si1B C1B C12B -90.7(8) .
Si1B Si1B C1B C12B 96.1(7) 3_666
C29B Si1B C1B C2B 85.8(7) .
Si1B Si1B C1B C2B -87.5(7) 3_666
C12B C1B C2B C6 1.5(15) .
Si1B C1B C2B C6 -175.1(6) .
C12B C1B C2B C3 -170.4(10) .
Si1B C1B C2B C3 13.1(15) .
C2B C1B C12B C8 -2.7(16) .
Si1B C1B C12B C8 174.0(8) .
C2B C1B C12B C11 166.5(10) .
Si1B C1B C12B C11 -16.8(16) .
C36B C37B C38B C29B 0.0 .
C37B C38B C29B C30B 0.0 .
C37B C38B C29B Si1B -171.00(14) .
C1B Si1B C29B C38B -0.54(19) .
Si1B Si1B C29B C38B 173.29(11) 3_666
C1B Si1B C29B C30B -171.59(14) .
Si1B Si1B C29B C30B 2.25(14) 3_666
C38B C29B C30B C31B 0.0 .
Si1B C29B C30B C31B 171.03(14) .
C29B C30B C31B C36B 0.0 .
C29B C30B C31B C32B 180.0 .
C30B C31B C36B C35B 180.0 .
C32B C31B C36B C35B 0.0 .
C30B C31B C36B C37B 0.0 .
C32B C31B C36B C37B 180.0 .
C38B C37B C36B C31B 0.0 .
C38B C37B C36B C35B 180.0 .
C31B C36B C35B C34B 0.0 .
C37B C36B C35B C34B 180.0 .
C36B C35B C34B C33B 0.0 .
C35B C34B C33B C32B 0.0 .
C34B C33B C32B C31B 0.0 .
C36B C31B C32B C33B 0.0 .
C30B C31B C32B C33B 180.0 .
C6 C2A C3 C13 110.0(4) .
C1A C2A C3 C13 -63.2(6) .
C6 C2A C3 C15 -127.4(4) .
C1A C2A C3 C15 59.4(6) .
C6 C2A C3 C2B 88.4(14) .
C1A C2A C3 C2B -84.8(11) .
C6 C2A C3 C4 -10.7(5) .
C1A C2A C3 C4 176.1(5) .
C6 C2B C3 C2A -76.4(10) .
C1B C2B C3 C2A 96(2) .
C6 C2B C3 C13 124.0(7) .
C1B C2B C3 C13 -63.3(12) .
C6 C2B C3 C15 -114.8(6) .
C1B C2B C3 C15 57.9(12) .
C6 C2B C3 C4 6.9(9) .
C1B C2B C3 C4 179.6(10) .
C2A C3 C4 C5 5.5(3) .
C13 C3 C4 C5 -116.89(13) .
C15 C3 C4 C5 121.67(12) .
C2B C3 C4 C5 -4.6(5) .
C3 C4 C5 C6 0.90(14) .
C3 C4 C5 C19 119.47(13) .
C3 C4 C5 C17 -117.33(13) .
C1A C2A C6 C7 -0.9(7) .
C3 C2A C6 C7 -174.8(2) .
C1A C2A C6 C2B 84.9(11) .
C3 C2A C6 C2B -89.0(14) .
C1A C2A C6 C5 -173.8(4) .
C3 C2A C6 C5 12.3(5) .
C1B C2B C6 C7 3.9(13) .
C3 C2B C6 C7 177.2(4) .
C1B C2B C6 C2A -96.8(19) .
C3 C2B C6 C2A 76.5(10) .
C1B C2B C6 C5 179.7(7) .
C3 C2B C6 C5 -7.0(10) .
C19 C5 C6 C7 59.79(18) .
C17 C5 C6 C7 -61.38(18) .
C4 C5 C6 C7 179.36(13) .
C19 C5 C6 C2A -127.6(3) .
C17 C5 C6 C2A 111.2(3) .
C4 C5 C6 C2A -8.1(3) .
C19 C5 C6 C2B -115.7(6) .
C17 C5 C6 C2B 123.1(6) .
C4 C5 C6 C2B 3.8(6) .
C2A C6 C7 C8 4.8(4) .
C2B C6 C7 C8 -8.0(7) .
C5 C6 C7 C8 176.73(13) .
C6 C7 C8 C12A -5.7(4) .
C6 C7 C8 C12B 6.8(8) .
C6 C7 C8 C9 -177.25(13) .
C1A C12A C8 C7 2.8(8) .
C11 C12A C8 C7 179.8(3) .
C1A C12A C8 C12B -94.2(12) .
C11 C12A C8 C12B 82.8(12) .
C1A C12A C8 C9 175.3(4) .
C11 C12A C8 C9 -7.7(6) .
C1B C12B C8 C7 -1.4(15) .
C11 C12B C8 C7 -172.4(5) .
C1B C12B C8 C12A 88.1(16) .
C11 C12B C8 C12A -83.0(12) .
C1B C12B C8 C9 -177.7(8) .
C11 C12B C8 C9 11.2(11) .
C7 C8 C9 C21 55.60(19) .
C12A C8 C9 C21 -116.5(4) .
C12B C8 C9 C21 -128.2(7) .
C7 C8 C9 C23 -65.61(19) .
C12A C8 C9 C23 122.3(4) .
C12B C8 C9 C23 110.6(7) .
C7 C8 C9 C10 175.20(14) .
C12A C8 C9 C10 3.1(4) .
C12B C8 C9 C10 -8.6(7) .
C8 C9 C10 C11 2.62(16) .
C21 C9 C10 C11 121.29(14) .
C23 C9 C10 C11 -115.95(14) .
C8 C12B C11 C25 111.8(7) .
C1B C12B C11 C25 -58.5(14) .
C8 C12B C11 C27 -126.2(8) .
C1B C12B C11 C27 63.6(13) .
C8 C12B C11 C12A 82.5(13) .
C1B C12B C11 C12A -87.7(17) .
C8 C12B C11 C10 -8.6(10) .
C1B C12B C11 C10 -178.9(11) .
C8 C12A C11 C25 124.9(4) .
C1A C12A C11 C25 -58.5(7) .
C8 C12A C11 C27 -113.0(4) .
C1A C12A C11 C27 63.6(7) .
C8 C12A C11 C12B -82.5(12) .
C1A C12A C11 C12B 94.1(12) .
C8 C12A C11 C10 8.7(5) .
C1A C12A C11 C10 -174.7(6) .
C9 C10 C11 C25 -120.94(13) .
C9 C10 C11 C27 117.37(14) .
C9 C10 C11 C12B 3.3(6) .
C9 C10 C11 C12A -6.7(3) .
C2A C3 C13 C14 -58.2(2) .
C15 C3 C13 C14 179.28(14) .
C2B C3 C13 C14 -54.4(3) .
C4 C3 C13 C14 57.44(17) .
C2A C3 C15 C16 170.02(19) .
C13 C3 C15 C16 -64.67(17) .
C2B C3 C15 C16 176.6(3) .
C4 C3 C15 C16 58.06(17) .
C6 C5 C17 C18 -51.44(17) .
C19 C5 C17 C18 -173.22(13) .
C4 C5 C17 C18 62.20(17) .
C6 C5 C19 C20 -177.55(12) .
C17 C5 C19 C20 -55.91(17) .
C4 C5 C19 C20 68.57(16) .
C8 C9 C21 C22 50.49(18) .
C23 C9 C21 C22 172.46(14) .
C10 C9 C21 C22 -63.56(18) .
C8 C9 C23 C24 -178.12(16) .
C21 C9 C23 C24 60.0(2) .
C10 C9 C23 C24 -64.2(2) .
C27 C11 C25 C26 62.74(17) .
C12B C11 C25 C26 -176.8(3) .
C12A C11 C25 C26 -171.80(19) .
C10 C11 C25 C26 -60.06(17) .
C25 C11 C27 C28 178.23(17) .
C12B C11 C27 C28 52.3(4) .
C12A C11 C27 C28 57.4(3) .
C10 C11 C27 C28 -59.8(2) .
